data_7123625
loop_
_publ_author_name
'Yugandar , Somaraju'
'Nakamura, Hiroyuki'

_publ_section_title
;
 Rhodium(III)-Catalysed Carboxylate-Directed C-H Functionalizations of
 Isoxazoles with Alkynes
;
_journal_name_full 'Chemical Communications'
_journal_paper_doi 10.1039/C9CC03283E
_journal_year 2019
_chemical_formula_sum 'C19 H12 Cl N O3'
_chemical_formula_weight 337.75
_space_group_crystal_system orthorhombic
_space_group_IT_number 61
_space_group_name_Hall '-P 2ac 2ab'
_space_group_name_H-M_alt 'P b c a'
_symmetry_space_group_name_Hall '-P 2ac 2ab'
_symmetry_space_group_name_H-M 'P b c a'
_atom_sites_solution_hydrogens geom
_audit_creation_method SHELXL-2016/6
_audit_update_record
;
2018-09-29 deposited with the CCDC.    2019-06-10 downloaded from the CCDC.
;
_cell_angle_alpha 90
_cell_angle_beta 90
_cell_angle_gamma 90
_cell_formula_units_Z 8
_cell_length_a 7.1186(6)
_cell_length_b 19.2065(17)
_cell_length_c 21.5744(19)
_cell_measurement_reflns_used 8568
_cell_measurement_temperature 90
_cell_measurement_theta_max 29.136
_cell_measurement_theta_min 2.3215
_cell_volume 2949.7(4)
_computing_cell_refinement 'APEX2 '
_computing_data_collection 'APEX2 '
_computing_data_reduction 'SAINT (Bruker AXS, 2004)'
_computing_molecular_graphics 'XSHELXle (Bruker AXS)'
_computing_publication_material 'XCIF (Bruker AXS, 2001)'
_computing_structure_refinement 'SHELXL-2016 (Sheldrick, 2016)'
_computing_structure_solution 'SHELXT (Sheldrick, 2014)'
_diffrn_ambient_temperature 90
_diffrn_detector_area_resol_mean 8.333
_diffrn_measured_fraction_theta_full 1.000
_diffrn_measured_fraction_theta_max 0.937
_diffrn_measurement_device_type 'Bruker APEXII CCD area detector'
_diffrn_measurement_method 'phi and omega scans'
_diffrn_radiation_monochromator 'Bruker Helios multilayer confocal mirror'
_diffrn_radiation_source 'Bruker TXS fine-focus rotating anode'
_diffrn_radiation_type MoK\a
_diffrn_radiation_wavelength 0.71073
_diffrn_reflns_av_R_equivalents 0.0188
_diffrn_reflns_av_unetI/netI 0.0159
_diffrn_reflns_Laue_measured_fraction_full 1.000
_diffrn_reflns_Laue_measured_fraction_max 0.937
_diffrn_reflns_limit_h_max 9
_diffrn_reflns_limit_h_min -9
_diffrn_reflns_limit_k_max 26
_diffrn_reflns_limit_k_min -24
_diffrn_reflns_limit_l_max 15
_diffrn_reflns_limit_l_min -29
_diffrn_reflns_number 16602
_diffrn_reflns_point_group_measured_fraction_full 1.000
_diffrn_reflns_point_group_measured_fraction_max 0.937
_diffrn_reflns_theta_full 25.242
_diffrn_reflns_theta_max 29.136
_diffrn_reflns_theta_min 1.888
_exptl_absorpt_coefficient_mu 0.277
_exptl_absorpt_correction_T_max 0.986
_exptl_absorpt_correction_T_min 0.958
_exptl_absorpt_correction_type multi-scan
_exptl_absorpt_process_details
;
SADABS Sheldrick 1996
;
_exptl_crystal_colour yellow
_exptl_crystal_density_diffrn 1.521
_exptl_crystal_description prism
_exptl_crystal_F_000 1392
_exptl_crystal_size_max 0.200
_exptl_crystal_size_mid 0.100
_exptl_crystal_size_min 0.050
_refine_diff_density_max 0.387
_refine_diff_density_min -0.226
_refine_diff_density_rms 0.050
_refine_ls_extinction_method none
_refine_ls_goodness_of_fit_ref 1.031
_refine_ls_hydrogen_treatment constr
_refine_ls_matrix_type full
_refine_ls_number_parameters 218
_refine_ls_number_reflns 3722
_refine_ls_number_restraints 0
_refine_ls_restrained_S_all 1.031
_refine_ls_R_factor_all 0.0342
_refine_ls_R_factor_gt 0.0294
_refine_ls_shift/su_max 0.001
_refine_ls_shift/su_mean 0.000
_refine_ls_structure_factor_coef Fsqd
_refine_ls_weighting_details 'w=1/[\s^2^(Fo^2^)+(0.0437P)^2^+1.5822P] where P=(Fo^2^+2Fc^2^)/3'
_refine_ls_weighting_scheme calc
_refine_ls_wR_factor_gt 0.0797
_refine_ls_wR_factor_ref 0.0829
_reflns_Friedel_coverage 0.000
_reflns_number_gt 3299
_reflns_number_total 3722
_reflns_threshold_expression 'I > 2\s'
_cod_data_source_file c9cc03283e2.cif
_cod_data_source_block CRL37140_398_1_0m_a
_cod_database_code 7123625
_shelx_shelxl_version_number 2016/6
_shelx_space_group_comment
;
The symmetry employed for this shelxl refinement is uniquely defined
by the following loop, which should always be used as a source of
symmetry information in preference to the above space-group names.
They are only intended as comments.
;
_shelx_estimated_absorpt_t_min 0.947
_shelx_estimated_absorpt_t_max 0.986

loop_
_space_group_symop_operation_xyz
'x, y, z'
'-x+1/2, -y, z+1/2'
'-x, y+1/2, -z+1/2'
'x+1/2, -y+1/2, -z'
'-x, -y, -z'
'x-1/2, y, -z-1/2'
'x, -y-1/2, z-1/2'
'-x-1/2, y-1/2, z'

loop_
_atom_site_label
_atom_site_type_symbol
_atom_site_fract_x
_atom_site_fract_y
_atom_site_fract_z
_atom_site_U_iso_or_equiv
_atom_site_adp_type
_atom_site_occupancy
_atom_site_site_symmetry_order
_atom_site_calc_flag
_atom_site_refinement_flags_posn
_atom_site_refinement_flags_adp
Cl1 Cl 0.29471(4) 0.69119(2) 0.29136(2) 0.01766(9) Uani 1 1 d . .
N1 N 0.53865(15) 0.35826(5) 0.29709(4) 0.0138(2) Uani 1 1 d . .
O1 O 0.38084(12) 0.41252(4) 0.49104(4) 0.01485(18) Uani 1 1 d . .
C1 C 0.45880(16) 0.51833(6) 0.37930(5) 0.0126(2) Uani 1 1 d . .
H1 H 0.511124 0.506025 0.418299 0.015 Uiso 1 1 calc R U
O2 O 0.42917(11) 0.29838(4) 0.49750(4) 0.01167(16) Uani 1 1 d . .
C2 C 0.41791(16) 0.58761(6) 0.36620(5) 0.0133(2) Uani 1 1 d . .
H2 H 0.443397 0.622910 0.395883 0.016 Uiso 1 1 calc R U
O3 O 0.57571(12) 0.28958(4) 0.31868(4) 0.01334(17) Uani 1 1 d . .
C3 C 0.33923(16) 0.60462(6) 0.30913(5) 0.0127(2) Uani 1 1 d . .
C4 C 0.29576(16) 0.55379(6) 0.26559(5) 0.0141(2) Uani 1 1 d . .
H4 H 0.238110 0.566016 0.227396 0.017 Uiso 1 1 calc R U
C5 C 0.33801(16) 0.48491(6) 0.27887(5) 0.0135(2) Uani 1 1 d . .
H5 H 0.309057 0.449640 0.249508 0.016 Uiso 1 1 calc R U
C6 C 0.42297(15) 0.46687(6) 0.33516(5) 0.0114(2) Uani 1 1 d . .
C7 C 0.47820(16) 0.39384(6) 0.34525(5) 0.0114(2) Uani 1 1 d . .
C8 C 0.47549(15) 0.35111(6) 0.39953(5) 0.0106(2) Uani 1 1 d . .
C9 C 0.42463(15) 0.36054(6) 0.46352(5) 0.0109(2) Uani 1 1 d . .
C10 C 0.47981(15) 0.23383(6) 0.47430(5) 0.0110(2) Uani 1 1 d . .
C11 C 0.54188(15) 0.22522(6) 0.41503(5) 0.0114(2) Uani 1 1 d . .
C12 C 0.53362(15) 0.28727(6) 0.37928(5) 0.0112(2) Uani 1 1 d . .
C13 C 0.62067(17) 0.15958(6) 0.38725(5) 0.0143(2) Uani 1 1 d . .
H13A H 0.722362 0.171405 0.358496 0.021 Uiso 1 1 calc R U
H13B H 0.521239 0.134861 0.364824 0.021 Uiso 1 1 calc R U
H13C H 0.669740 0.129706 0.420325 0.021 Uiso 1 1 calc R U
C14 C 0.46017(16) 0.17925(6) 0.52185(5) 0.0116(2) Uani 1 1 d . .
C15 C 0.50325(16) 0.19329(6) 0.58397(5) 0.0138(2) Uani 1 1 d . .
H15 H 0.540086 0.238894 0.595946 0.017 Uiso 1 1 calc R U
C16 C 0.49233(17) 0.14081(7) 0.62814(5) 0.0167(2) Uani 1 1 d . .
H16 H 0.523382 0.150432 0.670095 0.020 Uiso 1 1 calc R U
C17 C 0.43599(17) 0.07417(7) 0.61100(6) 0.0174(2) Uani 1 1 d . .
H17 H 0.431203 0.038108 0.641104 0.021 Uiso 1 1 calc R U
C18 C 0.38663(17) 0.06027(6) 0.54983(6) 0.0164(2) Uani 1 1 d . .
H18 H 0.344820 0.015076 0.538435 0.020 Uiso 1 1 calc R U
C19 C 0.39850(16) 0.11249(6) 0.50541(5) 0.0139(2) Uani 1 1 d . .
H19 H 0.364624 0.102871 0.463690 0.017 Uiso 1 1 calc R U

loop_
_atom_site_aniso_label
_atom_site_aniso_U_11
_atom_site_aniso_U_22
_atom_site_aniso_U_33
_atom_site_aniso_U_23
_atom_site_aniso_U_13
_atom_site_aniso_U_12
Cl1 0.02330(16) 0.01251(14) 0.01717(14) 0.00377(10) 0.00221(11) 0.00323(10)
N1 0.0182(5) 0.0108(4) 0.0124(4) 0.0017(4) 0.0002(4) 0.0007(4)
O1 0.0197(4) 0.0127(4) 0.0122(4) -0.0014(3) 0.0024(3) 0.0011(3)
C1 0.0125(5) 0.0148(5) 0.0106(5) 0.0003(4) -0.0002(4) -0.0005(4)
O2 0.0149(4) 0.0106(4) 0.0095(4) 0.0003(3) 0.0017(3) 0.0012(3)
C2 0.0139(5) 0.0134(5) 0.0127(5) -0.0014(4) 0.0020(4) -0.0010(4)
O3 0.0190(4) 0.0114(4) 0.0096(4) 0.0005(3) 0.0018(3) 0.0009(3)
C3 0.0117(5) 0.0118(5) 0.0147(5) 0.0030(4) 0.0032(4) 0.0008(4)
C4 0.0134(5) 0.0173(5) 0.0117(5) 0.0025(4) -0.0013(4) -0.0002(4)
C5 0.0138(5) 0.0154(5) 0.0113(5) -0.0007(4) -0.0009(4) -0.0021(4)
C6 0.0110(5) 0.0121(5) 0.0111(5) 0.0011(4) 0.0015(4) -0.0010(4)
C7 0.0111(5) 0.0131(5) 0.0100(5) -0.0002(4) -0.0014(4) -0.0022(4)
C8 0.0103(5) 0.0115(5) 0.0100(5) 0.0000(4) -0.0006(4) -0.0008(4)
C9 0.0102(5) 0.0115(5) 0.0110(5) 0.0015(4) -0.0005(4) -0.0008(4)
C10 0.0101(5) 0.0106(5) 0.0122(5) -0.0001(4) -0.0012(4) 0.0002(4)
C11 0.0109(5) 0.0116(5) 0.0116(5) -0.0003(4) -0.0010(4) 0.0006(4)
C12 0.0101(5) 0.0150(5) 0.0086(5) -0.0007(4) 0.0001(4) -0.0012(4)
C13 0.0167(5) 0.0135(5) 0.0127(5) -0.0015(4) 0.0001(4) 0.0036(4)
C14 0.0103(5) 0.0132(5) 0.0113(5) 0.0015(4) 0.0011(4) 0.0016(4)
C15 0.0138(5) 0.0150(5) 0.0128(5) -0.0003(4) -0.0001(4) 0.0006(4)
C16 0.0155(5) 0.0229(6) 0.0118(5) 0.0032(4) 0.0007(4) 0.0029(5)
C17 0.0168(5) 0.0182(6) 0.0171(6) 0.0073(5) 0.0048(4) 0.0037(4)
C18 0.0156(5) 0.0135(5) 0.0200(6) 0.0010(4) 0.0048(4) 0.0002(4)
C19 0.0131(5) 0.0150(5) 0.0135(5) -0.0006(4) 0.0013(4) 0.0007(4)

loop_
_atom_type_symbol
_atom_type_description
_atom_type_scat_dispersion_real
_atom_type_scat_dispersion_imag
_atom_type_scat_source
C C 0.0033 0.0016 'International Tables Vol C Tables 4.2.6.8 and 6.1.1.4'
H H 0.0000 0.0000 'International Tables Vol C Tables 4.2.6.8 and 6.1.1.4'
Cl Cl 0.1484 0.1585 'International Tables Vol C Tables 4.2.6.8 and 6.1.1.4'
N N 0.0061 0.0033 'International Tables Vol C Tables 4.2.6.8 and 6.1.1.4'
O O 0.0106 0.0060 'International Tables Vol C Tables 4.2.6.8 and 6.1.1.4'

loop_
_geom_angle_atom_site_label_1
_geom_angle_atom_site_label_2
_geom_angle_atom_site_label_3
_geom_angle
C7 N1 O3 106.46(9)
C2 C1 C6 120.03(10)
C2 C1 H1 120.0
C6 C1 H1 120.0
C10 O2 C9 125.43(9)
C1 C2 C3 119.23(10)
C1 C2 H2 120.4
C3 C2 H2 120.4
C12 O3 N1 107.94(8)
C4 C3 C2 121.53(10)
C4 C3 Cl1 118.88(9)
C2 C3 Cl1 119.59(9)
C5 C4 C3 118.83(10)
C5 C4 H4 120.6
C3 C4 H4 120.6
C4 C5 C6 120.59(11)
C4 C5 H5 119.7
C6 C5 H5 119.7
C1 C6 C5 119.70(10)
C1 C6 C7 121.64(10)
C5 C6 C7 118.63(10)
N1 C7 C8 110.66(10)
N1 C7 C6 117.72(10)
C8 C7 C6 131.61(10)
C12 C8 C7 104.44(9)
C12 C8 C9 119.74(10)
C7 C8 C9 135.79(10)
O1 C9 O2 117.07(10)
O1 C9 C8 130.05(10)
O2 C9 C8 112.88(9)
C11 C10 O2 122.15(10)
C11 C10 C14 126.69(10)
O2 C10 C14 111.15(9)
C10 C11 C12 113.20(10)
C10 C11 C13 126.61(10)
C12 C11 C13 120.14(10)
O3 C12 C8 110.46(10)
O3 C12 C11 123.18(10)
C8 C12 C11 126.30(10)
C11 C13 H13A 109.5
C11 C13 H13B 109.5
H13A C13 H13B 109.5
C11 C13 H13C 109.5
H13A C13 H13C 109.5
H13B C13 H13C 109.5
C19 C14 C15 119.14(10)
C19 C14 C10 120.31(10)
C15 C14 C10 120.54(10)
C16 C15 C14 120.27(11)
C16 C15 H15 119.9
C14 C15 H15 119.9
C15 C16 C17 120.10(11)
C15 C16 H16 119.9
C17 C16 H16 119.9
C16 C17 C18 120.08(11)
C16 C17 H17 120.0
C18 C17 H17 120.0
C19 C18 C17 120.01(11)
C19 C18 H18 120.0
C17 C18 H18 120.0
C18 C19 C14 120.33(11)
C18 C19 H19 119.8
C14 C19 H19 119.8

loop_
_geom_bond_atom_site_label_1
_geom_bond_atom_site_label_2
_geom_bond_distance
Cl1 C3 1.7356(11)
N1 C7 1.3160(14)
N1 O3 1.4236(12)
O1 C9 1.2026(14)
C1 C2 1.3912(16)
C1 C6 1.3960(15)
C1 H1 0.9500
O2 C10 1.3846(13)
O2 C9 1.4014(13)
C2 C3 1.3916(16)
C2 H2 0.9500
O3 C12 1.3420(13)
C3 C4 1.3897(16)
C4 C5 1.3866(16)
C4 H4 0.9500
C5 C6 1.4003(15)
C5 H5 0.9500
C6 C7 1.4729(15)
C7 C8 1.4300(15)
C8 C12 1.3658(15)
C8 C9 1.4388(15)
C10 C11 1.3630(15)
C10 C14 1.4734(15)
C11 C12 1.4208(15)
C11 C13 1.5044(15)
C13 H13A 0.9800
C13 H13B 0.9800
C13 H13C 0.9800
C14 C19 1.4008(16)
C14 C15 1.4012(16)
C15 C16 1.3893(16)
C15 H15 0.9500
C16 C17 1.3913(18)
C16 H16 0.9500
C17 C18 1.3915(17)
C17 H17 0.9500
C18 C19 1.3899(16)
C18 H18 0.9500
C19 H19 0.9500
